data_1567560
loop_
_publ_author_name
'Huang, Mengjun'
'Ma, Jiawei'
'Zou, Zhenlei'
'Li, Heyin'
'Liu, Jiyang'
'Kong, Lingyu'
'Pan, Yi'
'Zhang, Weigang'
'Liang, Yong'
'Wang, Yi'

_publ_section_title
;
 A photoinduced transient activating strategy for late-stage
 chemoselective C(sp3)--H trifluoromethylation of azines
;
_journal_name_full 'Chemical Science'
_journal_paper_doi 10.1039/D2SC03989C
_journal_year 2022
_chemical_formula_moiety 'C8 H5 F3 N2 O2 S'
_chemical_formula_sum 'C8 H5 F3 N2 O2 S'
_chemical_formula_weight 250.20
_space_group_crystal_system monoclinic
_space_group_IT_number 14
_space_group_name_Hall '-P 2ybc'
_space_group_name_H-M_alt 'P 1 21/c 1'
_atom_sites_solution_hydrogens geom
_atom_sites_solution_primary direct
_atom_sites_solution_secondary difmap
_audit_creation_date 2021-12-03
_audit_creation_method
;
Olex2 1.3
(compiled 2020.11.12 svn.r5f609507 for OlexSys, GUI svn.r6272)
;
_audit_update_record
;
2021-12-03 deposited with the CCDC.	2022-08-25 downloaded from the CCDC.
;
_cell_angle_alpha 90.00(3)
_cell_angle_beta 93.45(3)
_cell_angle_gamma 90.00(3)
_cell_formula_units_Z 4
_cell_length_a 10.810(2)
_cell_length_b 5.693(2)
_cell_length_c 16.013(3)
_cell_measurement_reflns_used 4716
_cell_measurement_temperature 193.0
_cell_measurement_theta_max 27.49
_cell_measurement_theta_min 2.55
_cell_volume 983.7(4)
_computing_cell_refinement 'SAINT v8.37A (Bruker, 2015)'
_computing_data_reduction 'SAINT v8.37A (Bruker, 2015)'
_computing_molecular_graphics 'Olex2 1.3 (Dolomanov et al., 2009)'
_computing_publication_material 'Olex2 1.3 (Dolomanov et al., 2009)'
_computing_structure_refinement 'XL  (Sheldrick, 2008)'
_computing_structure_solution 'SHELXS-97 (Sheldrick, 1990)'
_diffrn_ambient_temperature 193.0
_diffrn_measured_fraction_theta_full 0.992
_diffrn_measured_fraction_theta_max 0.992
_diffrn_measurement_device_type 'Bruker APEX-II CCD'
_diffrn_measurement_method '\f and \w scans'
_diffrn_radiation_monochromator graphite
_diffrn_radiation_type MoK\a
_diffrn_radiation_wavelength 0.71073
_diffrn_reflns_av_R_equivalents 0.0499
_diffrn_reflns_av_unetI/netI 0.0472
_diffrn_reflns_limit_h_max 13
_diffrn_reflns_limit_h_min -14
_diffrn_reflns_limit_k_max 7
_diffrn_reflns_limit_k_min -7
_diffrn_reflns_limit_l_max 15
_diffrn_reflns_limit_l_min -20
_diffrn_reflns_number 8493
_diffrn_reflns_theta_full 27.49
_diffrn_reflns_theta_max 27.49
_diffrn_reflns_theta_min 2.55
_diffrn_source 'fine-focus sealed tube'
_diffrn_source_current 40.0
_diffrn_source_power 2.0
_diffrn_source_voltage 50.0
_diffrn_standards_number 0
_exptl_absorpt_coefficient_mu 0.360
_exptl_absorpt_correction_T_max 0.7456
_exptl_absorpt_correction_T_min 0.6059
_exptl_absorpt_correction_type multi-scan
_exptl_absorpt_process_details
;
SADABS-2016/2 (Bruker,2016/2) was used for absorption correction.
wR2(int) was 0.1368 before and 0.0714 after correction.
The Ratio of minimum to maximum transmission is 0.8126.
The \l/2 correction factor is Not present.
;
_exptl_crystal_colour colourless
_exptl_crystal_colour_primary colourless
_exptl_crystal_density_diffrn 1.689
_exptl_crystal_density_method 'not measured'
_exptl_crystal_description block
_exptl_crystal_F_000 504
_exptl_crystal_size_max 0.17
_exptl_crystal_size_mid 0.13
_exptl_crystal_size_min 0.11
_refine_diff_density_max 0.320
_refine_diff_density_min -0.253
_refine_diff_density_rms 0.051
_refine_ls_extinction_method none
_refine_ls_goodness_of_fit_ref 1.044
_refine_ls_hydrogen_treatment mixed
_refine_ls_matrix_type full
_refine_ls_number_parameters 145
_refine_ls_number_reflns 2243
_refine_ls_number_restraints 0
_refine_ls_restrained_S_all 1.044
_refine_ls_R_factor_all 0.0419
_refine_ls_R_factor_gt 0.0364
_refine_ls_shift/su_max 0.000
_refine_ls_shift/su_mean 0.000
_refine_ls_structure_factor_coef Fsqd
_refine_ls_weighting_details 'calc w=1/[\s^2^(Fo^2^)+(0.0350P)^2^+0.4812P] where P=(Fo^2^+2Fc^2^)/3'
_refine_ls_weighting_scheme calc
_refine_ls_wR_factor_gt 0.0940
_refine_ls_wR_factor_ref 0.0987
_reflns_number_gt 1975
_reflns_number_total 2243
_reflns_threshold_expression >2sigma(I)
_cod_data_source_file d2sc03989c2.cif
_cod_data_source_block 11_a
_cod_database_code 1567560
_olex2_refinement_description
;
1. Fixed Uiso
 At 1.2 times of:
  All C(H) groups
2.a Aromatic/amide H refined with riding coordinates:
 C4(H4), C5(H5), C1(H1), C2(H2), C6(H6)
;
_olex2_submission_special_instructions 'No special instructions were received'

loop_
_space_group_symop_id
_space_group_symop_operation_xyz
1 'x, y, z'
2 '-x, y+1/2, -z+1/2'
3 '-x, -y, -z'
4 'x, -y-1/2, z-1/2'

loop_
_atom_site_label
_atom_site_type_symbol
_atom_site_fract_x
_atom_site_fract_y
_atom_site_fract_z
_atom_site_U_iso_or_equiv
_atom_site_adp_type
_atom_site_occupancy
_atom_site_symmetry_multiplicity
_atom_site_calc_flag
_atom_site_refinement_flags
_atom_site_disorder_assembly
_atom_site_disorder_group
S001 S 0.32470(4) 0.74265(7) 0.34953(2) 0.02980(14) Uani 1 1 d . . .
F3 F 0.48293(11) 0.4002(2) 0.37236(8) 0.0496(3) Uani 1 1 d . . .
F1 F 0.53487(11) 0.7155(2) 0.43818(7) 0.0477(3) Uani 1 1 d . . .
O2 O 0.27275(12) 0.6220(2) 0.27854(7) 0.0398(3) Uani 1 1 d . . .
F2 F 0.54954(12) 0.6957(3) 0.30501(8) 0.0626(4) Uani 1 1 d . . .
O1 O 0.33625(14) 0.9899(2) 0.35424(9) 0.0461(4) Uani 1 1 d . . .
N1 N 0.25781(13) 0.6483(2) 0.43256(8) 0.0261(3) Uani 1 1 d . . .
N2 N -0.02095(16) 0.0190(3) 0.65216(10) 0.0427(4) Uani 1 1 d . . .
C3 C 0.15633(14) 0.4767(3) 0.57925(9) 0.0257(3) Uani 1 1 d . . .
C4 C 0.14135(14) 0.3563(3) 0.49955(9) 0.0256(3) Uani 1 1 d . . .
H4 H 0.0950 0.2145 0.4962 0.031 Uiso 1 1 calc R . .
C5 C 0.19040(14) 0.4375(3) 0.43056(9) 0.0258(3) Uani 1 1 d . . .
H5 H 0.1795 0.3519 0.3797 0.031 Uiso 1 1 calc R . .
C1 C 0.27049(16) 0.7768(3) 0.50792(10) 0.0294(3) Uani 1 1 d . . .
H1 H 0.3134 0.9225 0.5092 0.035 Uiso 1 1 calc R . .
C2 C 0.22302(15) 0.6966(3) 0.57735(10) 0.0296(3) Uani 1 1 d . . .
H2 H 0.2333 0.7868 0.6272 0.036 Uiso 1 1 calc R . .
C6 C 0.10993(15) 0.3949(3) 0.65093(10) 0.0322(4) Uani 1 1 d . . .
H6 H 0.1258 0.4798 0.7015 0.039 Uiso 1 1 calc R . .
C7 C 0.03854(16) 0.1862(3) 0.65201(10) 0.0340(4) Uani 1 1 d . . .
C8 C 0.48349(16) 0.6308(3) 0.36731(10) 0.0340(4) Uani 1 1 d . . .

loop_
_atom_site_aniso_label
_atom_site_aniso_U_11
_atom_site_aniso_U_22
_atom_site_aniso_U_33
_atom_site_aniso_U_23
_atom_site_aniso_U_13
_atom_site_aniso_U_12
S001 0.0327(2) 0.0334(2) 0.0238(2) 0.00688(15) 0.00527(15) 0.00353(16)
F3 0.0430(6) 0.0403(6) 0.0644(8) -0.0055(5) -0.0054(6) 0.0112(5)
F1 0.0374(6) 0.0617(7) 0.0433(6) -0.0129(5) -0.0037(5) -0.0047(5)
O2 0.0406(7) 0.0592(9) 0.0195(5) 0.0061(5) 0.0005(5) 0.0008(6)
F2 0.0441(7) 0.0967(10) 0.0497(7) 0.0150(7) 0.0251(6) 0.0053(7)
O1 0.0552(9) 0.0327(7) 0.0523(8) 0.0131(6) 0.0186(7) 0.0038(6)
N1 0.0309(7) 0.0275(6) 0.0203(6) 0.0003(5) 0.0043(5) 0.0012(5)
N2 0.0419(9) 0.0529(10) 0.0343(8) 0.0024(7) 0.0119(7) -0.0046(8)
C3 0.0214(7) 0.0345(8) 0.0214(7) -0.0009(6) 0.0015(5) 0.0059(6)
C4 0.0254(7) 0.0281(7) 0.0234(7) -0.0011(6) 0.0014(6) 0.0017(6)
C5 0.0278(8) 0.0282(7) 0.0213(7) -0.0026(6) 0.0005(6) 0.0019(6)
C1 0.0323(8) 0.0276(7) 0.0281(7) -0.0059(6) 0.0021(6) 0.0010(6)
C2 0.0306(8) 0.0347(8) 0.0236(7) -0.0076(6) 0.0022(6) 0.0027(7)
C6 0.0303(8) 0.0456(9) 0.0208(7) -0.0011(7) 0.0031(6) 0.0021(7)
C7 0.0303(8) 0.0509(10) 0.0216(7) 0.0034(7) 0.0077(6) 0.0046(8)
C8 0.0309(8) 0.0429(10) 0.0286(8) -0.0006(7) 0.0057(6) -0.0001(7)

loop_
_atom_type_symbol
_atom_type_description
_atom_type_scat_dispersion_real
_atom_type_scat_dispersion_imag
_atom_type_scat_source
C C 0.0033 0.0016 'International Tables Vol C Tables 4.2.6.8 and 6.1.1.4'
H H 0.0000 0.0000 'International Tables Vol C Tables 4.2.6.8 and 6.1.1.4'
F F 0.0171 0.0103 'International Tables Vol C Tables 4.2.6.8 and 6.1.1.4'
N N 0.0061 0.0033 'International Tables Vol C Tables 4.2.6.8 and 6.1.1.4'
O O 0.0106 0.0060 'International Tables Vol C Tables 4.2.6.8 and 6.1.1.4'
S S 0.1246 0.1234 'International Tables Vol C Tables 4.2.6.8 and 6.1.1.4'

loop_
_geom_angle_atom_site_label_1
_geom_angle_atom_site_label_2
_geom_angle_atom_site_label_3
_geom_angle
_geom_angle_site_symmetry_1
_geom_angle_site_symmetry_3
_geom_angle_publ_flag
O2 S001 N1 108.60(8) . . ?
O2 S001 C8 106.16(9) . . ?
O1 S001 O2 123.72(9) . . ?
O1 S001 N1 108.92(8) . . ?
O1 S001 C8 104.96(9) . . ?
N1 S001 C8 102.36(8) . . ?
C5 N1 S001 120.99(10) . . ?
C5 N1 C1 119.12(13) . . ?
C1 N1 S001 119.87(11) . . ?
C2 C3 C4 114.87(13) . . ?
C6 C3 C4 123.56(15) . . ?
C6 C3 C2 121.56(15) . . ?
C3 C4 H4 118.8 . . ?
C5 C4 C3 122.37(15) . . ?
C5 C4 H4 118.8 . . ?
N1 C5 H5 119.7 . . ?
C4 C5 N1 120.56(14) . . ?
C4 C5 H5 119.7 . . ?
N1 C1 H1 119.6 . . ?
C2 C1 N1 120.88(15) . . ?
C2 C1 H1 119.6 . . ?
C3 C2 H2 118.9 . . ?
C1 C2 C3 122.12(14) . . ?
C1 C2 H2 118.9 . . ?
C3 C6 H6 119.1 . . ?
C3 C6 C7 121.70(15) . . ?
C7 C6 H6 119.1 . . ?
N2 C7 C6 178.8(2) . . ?
F3 C8 S001 110.36(12) . . ?
F3 C8 F1 108.30(15) . . ?
F1 C8 S001 110.27(12) . . ?
F2 C8 S001 109.27(13) . . ?
F2 C8 F3 109.39(15) . . ?
F2 C8 F1 109.22(15) . . ?

loop_
_geom_bond_atom_site_label_1
_geom_bond_atom_site_label_2
_geom_bond_distance
_geom_bond_site_symmetry_2
_geom_bond_publ_flag
S001 O2 1.4149(14) . ?
S001 O1 1.4149(15) . ?
S001 N1 1.6417(13) . ?
S001 C8 1.8369(19) . ?
F3 C8 1.315(2) . ?
F1 C8 1.324(2) . ?
F2 C8 1.314(2) . ?
N1 C5 1.403(2) . ?
N1 C1 1.411(2) . ?
N2 C7 1.149(3) . ?
C3 C4 1.449(2) . ?
C3 C2 1.446(2) . ?
C3 C6 1.362(2) . ?
C4 H4 0.9500 . ?
C4 C5 1.336(2) . ?
C5 H5 0.9500 . ?
C1 H1 0.9500 . ?
C1 C2 1.333(2) . ?
C2 H2 0.9500 . ?
C6 H6 0.9500 . ?
C6 C7 1.417(3) . ?

loop_
_geom_torsion_atom_site_label_1
_geom_torsion_atom_site_label_2
_geom_torsion_atom_site_label_3
_geom_torsion_atom_site_label_4
_geom_torsion
_geom_torsion_site_symmetry_1
_geom_torsion_site_symmetry_2
_geom_torsion_site_symmetry_3
_geom_torsion_site_symmetry_4
_geom_torsion_publ_flag
S001 N1 C5 C4 176.73(12) . . . . ?
S001 N1 C1 C2 -176.11(13) . . . . ?
O2 S001 N1 C5 16.77(15) . . . . ?
O2 S001 N1 C1 -164.87(12) . . . . ?
O2 S001 C8 F3 -53.56(14) . . . . ?
O2 S001 C8 F1 -173.18(11) . . . . ?
O2 S001 C8 F2 66.76(15) . . . . ?
O1 S001 N1 C5 154.03(13) . . . . ?
O1 S001 N1 C1 -27.60(15) . . . . ?
O1 S001 C8 F3 173.93(12) . . . . ?
O1 S001 C8 F1 54.32(14) . . . . ?
O1 S001 C8 F2 -65.74(15) . . . . ?
N1 S001 C8 F3 60.22(13) . . . . ?
N1 S001 C8 F1 -59.39(14) . . . . ?
N1 S001 C8 F2 -179.45(13) . . . . ?
N1 C1 C2 C3 -0.2(3) . . . . ?
C3 C4 C5 N1 -1.0(2) . . . . ?
C3 C6 C7 N2 -71(9) . . . . ?
C4 C3 C2 C1 -2.2(2) . . . . ?
C4 C3 C6 C7 -2.3(3) . . . . ?
C5 N1 C1 C2 2.3(2) . . . . ?
C1 N1 C5 C4 -1.6(2) . . . . ?
C2 C3 C4 C5 2.9(2) . . . . ?
C2 C3 C6 C7 176.38(16) . . . . ?
C6 C3 C4 C5 -178.33(16) . . . . ?
C6 C3 C2 C1 178.95(16) . . . . ?
C8 S001 N1 C5 -95.21(14) . . . . ?
C8 S001 N1 C1 83.15(14) . . . . ?
